data_4305487
loop_
_publ_author_name
'Konstantin V. Luzyanin'
'Pavel V. Gushchin'
'Armando J. L. Pombeiro'
'Matti Haukka'
'Victor I. Ovcharenko'
'Vadim Yu. Kukushkin'

_publ_section_title
;
Oxidation of Pt-bound Bis-hydroxylamine as a Novel Route to Unexplored
Dinitrosoalkane Ligated Species
;
_journal_name_full 'Inorganic Chemistry'
_journal_page_first 6919
_journal_page_last 6930
_journal_paper_doi 10.1021/ic800481a
_journal_volume 47
_journal_year 2008
_chemical_formula_moiety 'C6 H12 Cl2 N2 O2 Pt'
_chemical_formula_sum 'C6 H12 Cl2 N2 O2 Pt'
_chemical_formula_weight 410.17
_chemical_name_systematic
; 
 ?
;
_space_group_IT_number 14
_symmetry_cell_setting monoclinic
_symmetry_space_group_name_Hall '-P 2ybc'
_symmetry_space_group_name_H-M 'P 1 21/c 1'
_atom_sites_solution_hydrogens geom
_atom_sites_solution_primary direct
_atom_sites_solution_secondary difmap
_audit_creation_method SHELXL-97
_cell_angle_alpha 90.00
_cell_angle_beta 94.883(2)
_cell_angle_gamma 90.00
_cell_formula_units_Z 8
_cell_length_a 12.3005(3)
_cell_length_b 16.7021(6)
_cell_length_c 10.8385(4)
_cell_measurement_reflns_used 9435
_cell_measurement_temperature 120(2)
_cell_measurement_theta_max 27.48
_cell_measurement_theta_min 1.00
_cell_volume 2218.63(13)
_computing_cell_refinement 'EvalCCD (Duisenberg, 1998-2003)'
_computing_data_collection 'Collect (Bruker AXS BV, 1997-2004)'
_computing_data_reduction 'EvalCCD (Duisenberg, 1998-2003)'
_computing_molecular_graphics 'Diamond v.3.1e (Brandenburg, 2007)'
_computing_publication_material 'SHELXL-97 (Sheldrick, 1997)'
_computing_structure_refinement 'SHELXL-97 (Sheldrick, 1997)'
_computing_structure_solution 'SHELXS-97 (Sheldrick, 1997)'
_diffrn_ambient_temperature 120(2)
_diffrn_detector_area_resol_mean 9
_diffrn_measured_fraction_theta_full 0.998
_diffrn_measured_fraction_theta_max 0.998
_diffrn_measurement_device '95mm CCD camera on \k-goniostat'
_diffrn_measurement_device_type 'Nonius KappaCCD'
_diffrn_measurement_method '\f scans and \w scans with \k offset'
_diffrn_radiation_monochromator 'horizontally mounted graphite crystal'
_diffrn_radiation_source 'fine-focus sealed tube'
_diffrn_radiation_type MoK\a
_diffrn_radiation_wavelength 0.71073
_diffrn_reflns_av_R_equivalents 0.0544
_diffrn_reflns_av_sigmaI/netI 0.0295
_diffrn_reflns_limit_h_max 15
_diffrn_reflns_limit_h_min -15
_diffrn_reflns_limit_k_max 20
_diffrn_reflns_limit_k_min -20
_diffrn_reflns_limit_l_max 13
_diffrn_reflns_limit_l_min -12
_diffrn_reflns_number 39701
_diffrn_reflns_theta_full 26.00
_diffrn_reflns_theta_max 26.00
_diffrn_reflns_theta_min 1.66
_exptl_absorpt_coefficient_mu 13.102
_exptl_absorpt_correction_T_max 0.2691
_exptl_absorpt_correction_T_min 0.1324
_exptl_absorpt_correction_type multi-scan
_exptl_absorpt_process_details 'SADABS v.2.10 (Sheldrick, 2003)'
_exptl_crystal_colour brown
_exptl_crystal_density_diffrn 2.456
_exptl_crystal_density_method 'not measured'
_exptl_crystal_description plate
_exptl_crystal_F_000 1520
_exptl_crystal_size_max 0.20
_exptl_crystal_size_mid 0.19
_exptl_crystal_size_min 0.10
_refine_diff_density_max 1.594
_refine_diff_density_min -1.057
_refine_diff_density_rms 0.194
_refine_ls_extinction_method none
_refine_ls_goodness_of_fit_ref 1.102
_refine_ls_hydrogen_treatment constr
_refine_ls_matrix_type full
_refine_ls_number_parameters 243
_refine_ls_number_reflns 4362
_refine_ls_number_restraints 0
_refine_ls_restrained_S_all 1.102
_refine_ls_R_factor_all 0.0516
_refine_ls_R_factor_gt 0.0299
_refine_ls_shift/su_max 0.001
_refine_ls_shift/su_mean 0.000
_refine_ls_structure_factor_coef Fsqd
_refine_ls_weighting_details 'calc w=1/[\s^2^(Fo^2^)+(0.0060P)^2^+28.8789P] where P=(Fo^2^+2Fc^2^)/3'
_refine_ls_weighting_scheme calc
_refine_ls_wR_factor_gt 0.0576
_refine_ls_wR_factor_ref 0.0647
_reflns_number_gt 3228
_reflns_number_total 4362
_reflns_threshold_expression >2sigma(I)
_cod_data_source_file ic800481a-file003_4.cif
_cod_data_source_block 14
_cod_original_sg_symbol_H-M 'P 21/c'
_cod_database_code 4305487

loop_
_symmetry_equiv_pos_as_xyz
'x, y, z'
'-x, y+1/2, -z+1/2'
'-x, -y, -z'
'x, -y-1/2, z-1/2'

loop_
_atom_site_label
_atom_site_type_symbol
_atom_site_fract_x
_atom_site_fract_y
_atom_site_fract_z
_atom_site_U_iso_or_equiv
_atom_site_adp_type
_atom_site_occupancy
_atom_site_symmetry_multiplicity
_atom_site_calc_flag
_atom_site_refinement_flags
_atom_site_disorder_assembly
_atom_site_disorder_group
Pt1 Pt 0.35389(2) 0.129248(17) 0.92320(3) 0.01564(8) Uani 1 1 d . . .
Cl1 Cl 0.34811(16) 0.13879(13) 1.13293(17) 0.0238(4) Uani 1 1 d . . .
Cl2 Cl 0.16832(15) 0.11966(12) 0.89699(17) 0.0201(4) Uani 1 1 d . . .
O1 O 0.2987(5) 0.1420(3) 0.6639(5) 0.0261(13) Uani 1 1 d . . .
O2 O 0.5750(5) 0.1193(4) 1.0217(5) 0.0347(15) Uani 1 1 d . . .
N1 N 0.3682(5) 0.1272(4) 0.7460(6) 0.0181(14) Uani 1 1 d . . .
N2 N 0.5125(5) 0.1303(4) 0.9319(6) 0.0209(14) Uani 1 1 d . . .
C1 C 0.4814(6) 0.1055(4) 0.7087(7) 0.0163(16) Uani 1 1 d . . .
C2 C 0.4941(7) 0.1360(5) 0.5786(7) 0.0249(18) Uani 1 1 d . . .
H2A H 0.4793 0.1936 0.5749 0.037 Uiso 1 1 calc R . .
H2B H 0.4425 0.1080 0.5196 0.037 Uiso 1 1 calc R . .
H2C H 0.5688 0.1260 0.5573 0.037 Uiso 1 1 calc R . .
C3 C 0.4861(7) 0.0148(5) 0.7154(8) 0.0233(18) Uani 1 1 d . . .
H3A H 0.4853 -0.0023 0.8018 0.035 Uiso 1 1 calc R . .
H3B H 0.5533 -0.0040 0.6823 0.035 Uiso 1 1 calc R . .
H3C H 0.4228 -0.0078 0.6664 0.035 Uiso 1 1 calc R . .
C4 C 0.5622(6) 0.1454(5) 0.8088(7) 0.0188(17) Uani 1 1 d . . .
C5 C 0.6768(6) 0.1099(5) 0.8174(7) 0.0209(17) Uani 1 1 d . . .
H5A H 0.7063 0.1133 0.7364 0.031 Uiso 1 1 calc R . .
H5B H 0.6738 0.0536 0.8428 0.031 Uiso 1 1 calc R . .
H5C H 0.7239 0.1398 0.8786 0.031 Uiso 1 1 calc R . .
C6 C 0.5643(7) 0.2369(4) 0.7965(8) 0.0230(18) Uani 1 1 d . . .
H6A H 0.6028 0.2517 0.7243 0.035 Uiso 1 1 calc R . .
H6B H 0.6021 0.2602 0.8713 0.035 Uiso 1 1 calc R . .
H6C H 0.4894 0.2573 0.7860 0.035 Uiso 1 1 calc R . .
Pt1B Pt 0.85766(2) 0.123496(16) 0.43083(3) 0.01422(8) Uani 1 1 d . . .
Cl1B Cl 0.77723(16) 0.21842(11) 0.54555(18) 0.0204(4) Uani 1 1 d . . .
Cl2B Cl 0.75202(15) 0.02587(12) 0.50852(17) 0.0209(4) Uani 1 1 d . . .
O1B O 0.9500(5) -0.0228(3) 0.3578(5) 0.0243(13) Uani 1 1 d . . .
O2B O 0.9325(5) 0.2725(3) 0.3445(5) 0.0230(13) Uani 1 1 d . . .
N1B N 0.9384(5) 0.0473(4) 0.3374(6) 0.0169(14) Uani 1 1 d . . .
N2B N 0.9440(5) 0.2012(4) 0.3479(6) 0.0173(14) Uani 1 1 d . . .
C1B C 0.9934(6) 0.0842(4) 0.2302(7) 0.0153(16) Uani 1 1 d . . .
C2B C 0.9013(7) 0.0926(5) 0.1261(7) 0.0238(18) Uani 1 1 d . . .
H2B1 H 0.8678 0.0402 0.1084 0.036 Uiso 1 1 calc R . .
H2B2 H 0.9313 0.1132 0.0514 0.036 Uiso 1 1 calc R . .
H2B3 H 0.8461 0.1299 0.1521 0.036 Uiso 1 1 calc R . .
C3B C 1.0819(7) 0.0276(5) 0.1913(7) 0.0233(18) Uani 1 1 d . . .
H3B1 H 1.0480 -0.0214 0.1565 0.035 Uiso 1 1 calc R . .
H3B2 H 1.1318 0.0141 0.2637 0.035 Uiso 1 1 calc R . .
H3B3 H 1.1227 0.0538 0.1288 0.035 Uiso 1 1 calc R . .
C4B C 1.0379(7) 0.1653(5) 0.2792(7) 0.0190(17) Uani 1 1 d . . .
C5B C 1.0663(7) 0.2224(5) 0.1770(7) 0.0206(17) Uani 1 1 d . . .
H5B1 H 1.0942 0.2728 0.2139 0.031 Uiso 1 1 calc R . .
H5B2 H 1.0009 0.2332 0.1215 0.031 Uiso 1 1 calc R . .
H5B3 H 1.1223 0.1980 0.1298 0.031 Uiso 1 1 calc R . .
C6B C 1.1318(6) 0.1574(5) 0.3791(7) 0.0193(17) Uani 1 1 d . . .
H6B1 H 1.1968 0.1381 0.3420 0.029 Uiso 1 1 calc R . .
H6B2 H 1.1119 0.1193 0.4422 0.029 Uiso 1 1 calc R . .
H6B3 H 1.1472 0.2098 0.4176 0.029 Uiso 1 1 calc R . .

loop_
_atom_site_aniso_label
_atom_site_aniso_U_11
_atom_site_aniso_U_22
_atom_site_aniso_U_33
_atom_site_aniso_U_23
_atom_site_aniso_U_13
_atom_site_aniso_U_12
Pt1 0.01372(16) 0.01768(15) 0.01577(15) 0.00031(13) 0.00272(12) 0.00045(13)
Cl1 0.0206(10) 0.0348(11) 0.0165(9) -0.0019(8) 0.0045(8) -0.0003(9)
Cl2 0.0142(9) 0.0207(9) 0.0254(9) 0.0005(8) 0.0027(7) -0.0008(8)
O1 0.020(3) 0.034(3) 0.024(3) 0.001(3) -0.001(3) 0.003(3)
O2 0.019(3) 0.066(5) 0.018(3) 0.009(3) -0.003(2) 0.004(3)
N1 0.017(3) 0.016(3) 0.022(3) -0.003(3) 0.003(3) 0.001(3)
N2 0.020(3) 0.022(4) 0.021(3) 0.000(3) 0.004(3) 0.000(3)
C1 0.014(4) 0.017(4) 0.018(4) -0.001(3) 0.001(3) 0.006(3)
C2 0.021(4) 0.038(5) 0.015(4) 0.001(4) 0.001(3) 0.006(4)
C3 0.022(4) 0.020(4) 0.029(4) -0.004(4) 0.005(4) 0.007(3)
C4 0.015(4) 0.026(4) 0.016(4) 0.000(3) 0.004(3) 0.004(3)
C5 0.012(4) 0.026(4) 0.025(4) 0.002(3) 0.002(3) 0.003(3)
C6 0.022(4) 0.016(4) 0.032(5) -0.002(3) 0.007(4) 0.000(3)
Pt1B 0.01390(16) 0.01396(14) 0.01502(14) 0.00028(12) 0.00257(11) -0.00028(13)
Cl1B 0.0205(10) 0.0184(9) 0.0232(10) -0.0040(8) 0.0062(8) -0.0002(8)
Cl2B 0.0207(11) 0.0180(10) 0.0248(10) 0.0024(7) 0.0063(8) -0.0032(7)
O1B 0.032(3) 0.013(3) 0.029(3) 0.006(2) 0.008(3) 0.003(2)
O2B 0.030(3) 0.014(3) 0.026(3) -0.002(2) 0.007(3) -0.002(2)
N1B 0.016(3) 0.018(3) 0.016(3) 0.001(3) 0.001(3) 0.001(3)
N2B 0.022(4) 0.016(3) 0.014(3) 0.003(3) 0.002(3) 0.000(3)
C1B 0.023(4) 0.015(4) 0.008(3) 0.006(3) 0.000(3) -0.003(3)
C2B 0.031(5) 0.018(4) 0.021(4) -0.001(3) -0.004(4) -0.001(4)
C3B 0.029(5) 0.022(4) 0.020(4) -0.002(3) 0.009(4) -0.002(4)
C4B 0.021(4) 0.019(4) 0.017(4) -0.006(3) 0.003(4) -0.001(3)
C5B 0.020(4) 0.024(4) 0.018(4) 0.004(3) 0.003(3) 0.001(3)
C6B 0.020(4) 0.020(4) 0.018(4) 0.001(3) 0.001(3) 0.005(3)

loop_
_atom_type_symbol
_atom_type_description
_atom_type_scat_dispersion_real
_atom_type_scat_dispersion_imag
_atom_type_scat_source
C C 0.0033 0.0016 'International Tables Vol C Tables 4.2.6.8 and 6.1.1.4'
H H 0.0000 0.0000 'International Tables Vol C Tables 4.2.6.8 and 6.1.1.4'
N N 0.0061 0.0033 'International Tables Vol C Tables 4.2.6.8 and 6.1.1.4'
O O 0.0106 0.0060 'International Tables Vol C Tables 4.2.6.8 and 6.1.1.4'
Cl Cl 0.1484 0.1585 'International Tables Vol C Tables 4.2.6.8 and 6.1.1.4'
Pt Pt -1.7033 8.3905 'International Tables Vol C Tables 4.2.6.8 and 6.1.1.4'

loop_
_geom_angle_atom_site_label_1
_geom_angle_atom_site_label_2
_geom_angle_atom_site_label_3
_geom_angle
_geom_angle_site_symmetry_1
_geom_angle_site_symmetry_3
_geom_angle_publ_flag
N1 Pt1 N2 82.7(3) . . yes
N1 Pt1 Cl2 92.85(19) . . ?
N2 Pt1 Cl2 174.40(19) . . ?
N1 Pt1 Cl1 175.46(19) . . ?
N2 Pt1 Cl1 93.86(19) . . ?
Cl2 Pt1 Cl1 90.76(7) . . yes
O1 N1 C1 117.3(6) . . ?
O1 N1 Pt1 127.4(5) . . ?
C1 N1 Pt1 115.3(5) . . yes
O2 N2 C4 117.1(6) . . ?
O2 N2 Pt1 127.3(5) . . ?
C4 N2 Pt1 115.5(5) . . yes
C3 C1 C2 111.8(7) . . ?
C3 C1 N1 104.9(6) . . ?
C2 C1 N1 109.5(6) . . ?
C3 C1 C4 112.0(6) . . ?
C2 C1 C4 113.2(6) . . ?
N1 C1 C4 104.8(6) . . ?
C1 C2 H2A 109.5 . . ?
C1 C2 H2B 109.5 . . ?
H2A C2 H2B 109.5 . . ?
C1 C2 H2C 109.5 . . ?
H2A C2 H2C 109.5 . . ?
H2B C2 H2C 109.5 . . ?
C1 C3 H3A 109.5 . . ?
C1 C3 H3B 109.5 . . ?
H3A C3 H3B 109.5 . . ?
C1 C3 H3C 109.5 . . ?
H3A C3 H3C 109.5 . . ?
H3B C3 H3C 109.5 . . ?
C5 C4 C6 111.8(7) . . ?
C5 C4 N2 108.5(6) . . ?
C6 C4 N2 104.5(6) . . ?
C5 C4 C1 114.0(6) . . ?
C6 C4 C1 112.3(7) . . ?
N2 C4 C1 105.0(6) . . ?
C4 C5 H5A 109.5 . . ?
C4 C5 H5B 109.5 . . ?
H5A C5 H5B 109.5 . . ?
C4 C5 H5C 109.5 . . ?
H5A C5 H5C 109.5 . . ?
H5B C5 H5C 109.5 . . ?
C4 C6 H6A 109.5 . . ?
C4 C6 H6B 109.5 . . ?
H6A C6 H6B 109.5 . . ?
C4 C6 H6C 109.5 . . ?
H6A C6 H6C 109.5 . . ?
H6B C6 H6C 109.5 . . ?
N2B Pt1B N1B 82.7(3) . . yes
N2B Pt1B Cl2B 173.96(19) . . ?
N1B Pt1B Cl2B 93.24(19) . . ?
N2B Pt1B Cl1B 93.86(19) . . ?
N1B Pt1B Cl1B 174.9(2) . . ?
Cl2B Pt1B Cl1B 90.48(7) . . ?
O1B N1B C1B 118.8(6) . . ?
O1B N1B Pt1B 126.9(5) . . ?
C1B N1B Pt1B 114.3(5) . . yes
O2B N2B C4B 117.4(6) . . ?
O2B N2B Pt1B 127.5(5) . . ?
C4B N2B Pt1B 115.1(5) . . yes
N1B C1B C3B 109.5(6) . . ?
N1B C1B C2B 104.5(6) . . ?
C3B C1B C2B 110.7(6) . . ?
N1B C1B C4B 105.1(6) . . ?
C3B C1B C4B 113.5(6) . . ?
C2B C1B C4B 113.0(6) . . ?
C1B C2B H2B1 109.5 . . ?
C1B C2B H2B2 109.5 . . ?
H2B1 C2B H2B2 109.5 . . ?
C1B C2B H2B3 109.5 . . ?
H2B1 C2B H2B3 109.5 . . ?
H2B2 C2B H2B3 109.5 . . ?
C1B C3B H3B1 109.5 . . ?
C1B C3B H3B2 109.5 . . ?
H3B1 C3B H3B2 109.5 . . ?
C1B C3B H3B3 109.5 . . ?
H3B1 C3B H3B3 109.5 . . ?
H3B2 C3B H3B3 109.5 . . ?
C6B C4B C5B 111.4(7) . . ?
C6B C4B C1B 113.3(6) . . ?
C5B C4B C1B 113.4(6) . . ?
C6B C4B N2B 104.1(6) . . ?
C5B C4B N2B 109.5(6) . . ?
C1B C4B N2B 104.4(6) . . ?
C4B C5B H5B1 109.5 . . ?
C4B C5B H5B2 109.5 . . ?
H5B1 C5B H5B2 109.5 . . ?
C4B C5B H5B3 109.5 . . ?
H5B1 C5B H5B3 109.5 . . ?
H5B2 C5B H5B3 109.5 . . ?
C4B C6B H6B1 109.5 . . ?
C4B C6B H6B2 109.5 . . ?
H6B1 C6B H6B2 109.5 . . ?
C4B C6B H6B3 109.5 . . ?
H6B1 C6B H6B3 109.5 . . ?
H6B2 C6B H6B3 109.5 . . ?

loop_
_geom_bond_atom_site_label_1
_geom_bond_atom_site_label_2
_geom_bond_distance
_geom_bond_site_symmetry_2
_geom_bond_publ_flag
Pt1 N1 1.944(6) . yes
Pt1 N2 1.946(7) . yes
Pt1 Cl2 2.2817(18) . yes
Pt1 Cl1 2.2859(18) . yes
O1 N1 1.205(8) . yes
O2 N2 1.202(8) . yes
N1 C1 1.527(9) . yes
N2 C4 1.534(9) . yes
C1 C3 1.517(11) . ?
C1 C2 1.519(10) . ?
C1 C4 1.557(11) . ?
C2 H2A 0.9800 . ?
C2 H2B 0.9800 . ?
C2 H2C 0.9800 . ?
C3 H3A 0.9800 . ?
C3 H3B 0.9800 . ?
C3 H3C 0.9800 . ?
C4 C5 1.525(10) . ?
C4 C6 1.534(11) . ?
C5 H5A 0.9800 . ?
C5 H5B 0.9800 . ?
C5 H5C 0.9800 . ?
C6 H6A 0.9800 . ?
C6 H6B 0.9800 . ?
C6 H6C 0.9800 . ?
Pt1B N2B 1.944(6) . yes
Pt1B N1B 1.950(6) . yes
Pt1B Cl2B 2.2897(18) . yes
Pt1B Cl1B 2.2907(18) . yes
O1B N1B 1.197(8) . yes
O2B N2B 1.201(8) . yes
N1B C1B 1.523(9) . yes
N2B C4B 1.547(10) . yes
C1B C3B 1.528(11) . ?
C1B C2B 1.535(11) . ?
C1B C4B 1.540(10) . ?
C2B H2B1 0.9800 . ?
C2B H2B2 0.9800 . ?
C2B H2B3 0.9800 . ?
C3B H3B1 0.9800 . ?
C3B H3B2 0.9800 . ?
C3B H3B3 0.9800 . ?
C4B C6B 1.520(11) . ?
C4B C5B 1.525(11) . ?
C5B H5B1 0.9800 . ?
C5B H5B2 0.9800 . ?
C5B H5B3 0.9800 . ?
C6B H6B1 0.9800 . ?
C6B H6B2 0.9800 . ?
C6B H6B3 0.9800 . ?
